data_4325767
loop_
_publ_author_name
'Peng-Fei Yan'
'Po-Heng Lin'
'Fatemah Habib'
'Tomoko Aharen'
'Muralee Murugesu'
'Zhao-Peng Deng'
'Guang-Ming Li'
'Wen-Bin Sun'

_publ_section_title
;
 Planar Tetranuclear Dy(III) Single-Molecule Magnet and Its Sm(III),
 Gd(III), and Tb(III) Analogues Encapsulated by Salen-Type and
 \b-Diketonate Ligands
;
_journal_name_full 'Inorganic Chemistry'
_journal_page_first 7059
_journal_page_last 7065
_journal_paper_doi 10.1021/ic200566y
_journal_volume 50
_journal_year 2011
_chemical_formula_moiety 'C70 H92 N4 O22 Sm4'
_chemical_formula_sum 'C70 H92 N4 O22 Sm4'
_chemical_formula_weight 1942.81
_chemical_name_systematic
; 
 ? 
;
_space_group_IT_number 15
_symmetry_space_group_name_Hall '-C 2yc'
_symmetry_space_group_name_H-M 'C 1 2/c 1'
_atom_sites_solution_hydrogens geom
_atom_sites_solution_primary direct
_atom_sites_solution_secondary difmap
_audit_creation_method SHELXL-97
_cell_angle_alpha 90.00
_cell_angle_beta 99.4480(10)
_cell_angle_gamma 90.00
_cell_formula_units_Z 4
_cell_length_a 27.1629(17)
_cell_length_b 15.3001(11)
_cell_length_c 20.3369(11)
_cell_measurement_temperature 293(2)
_cell_volume 8337.3(9)
_computing_structure_refinement 'SHELXL-97 (Sheldrick, 1997)'
_computing_structure_solution 'SHELXS-97 (Sheldrick, 1990)'
_diffrn_ambient_temperature 293(2)
_diffrn_measured_fraction_theta_full 0.993
_diffrn_measured_fraction_theta_max 0.993
_diffrn_radiation_monochromator graphite
_diffrn_radiation_source 'fine-focus sealed tube'
_diffrn_radiation_type MoK\a
_diffrn_radiation_wavelength 0.71073
_diffrn_reflns_av_R_equivalents 0.0616
_diffrn_reflns_av_sigmaI/netI 0.0801
_diffrn_reflns_limit_h_max 34
_diffrn_reflns_limit_h_min -34
_diffrn_reflns_limit_k_max 19
_diffrn_reflns_limit_k_min -19
_diffrn_reflns_limit_l_max 20
_diffrn_reflns_limit_l_min -26
_diffrn_reflns_number 25661
_diffrn_reflns_theta_full 27.22
_diffrn_reflns_theta_max 27.22
_diffrn_reflns_theta_min 1.77
_exptl_absorpt_coefficient_mu 2.843
_exptl_absorpt_correction_T_max 0.6286
_exptl_absorpt_correction_T_min 0.5367
_exptl_absorpt_correction_type multi-scan
_exptl_crystal_density_diffrn 1.541
_exptl_crystal_F_000 3824
_exptl_crystal_size_max 0.25
_exptl_crystal_size_mid 0.21
_exptl_crystal_size_min 0.18
_refine_diff_density_max 2.588
_refine_diff_density_min -0.697
_refine_diff_density_rms 0.205
_refine_ls_extinction_method none
_refine_ls_goodness_of_fit_ref 1.008
_refine_ls_hydrogen_treatment mixed
_refine_ls_matrix_type full
_refine_ls_number_parameters 454
_refine_ls_number_reflns 9232
_refine_ls_number_restraints 1
_refine_ls_restrained_S_all 1.008
_refine_ls_R_factor_all 0.1140
_refine_ls_R_factor_gt 0.0646
_refine_ls_shift/su_max 0.024
_refine_ls_shift/su_mean 0.002
_refine_ls_structure_factor_coef Fsqd
_refine_ls_weighting_details 'calc w=1/[\s^2^(Fo^2^)+(0.1449P)^2^+0.0000P] where P=(Fo^2^+2Fc^2^)/3'
_refine_ls_weighting_scheme calc
_refine_ls_wR_factor_gt 0.2069
_refine_ls_wR_factor_ref 0.2441
_reflns_number_gt 5436
_reflns_number_total 9232
_reflns_threshold_expression >2sigma(I)
_cod_data_source_file ic200566y_si_002_1.cif
_cod_data_source_block 1
_cod_original_sg_symbol_Hall '-C 2yc '
_cod_original_sg_symbol_H-M 'C 2/c'
_cod_database_code 4325767

loop_
_symmetry_equiv_pos_as_xyz
'x, y, z'
'-x, y, -z+1/2'
'x+1/2, y+1/2, z'
'-x+1/2, y+1/2, -z+1/2'
'-x, -y, -z'
'x, -y, z-1/2'
'-x+1/2, -y+1/2, -z'
'x+1/2, -y+1/2, z-1/2'

loop_
_atom_site_label
_atom_site_type_symbol
_atom_site_fract_x
_atom_site_fract_y
_atom_site_fract_z
_atom_site_U_iso_or_equiv
_atom_site_adp_type
_atom_site_occupancy
_atom_site_symmetry_multiplicity
_atom_site_calc_flag
_atom_site_refinement_flags
Sm1 Sm 0.31998(2) 0.42638(4) 0.03520(3) 0.0486(2) Uani 1 1 d .
C1 C 0.3497(5) 0.5601(8) -0.0927(6) 0.062(3) Uani 1 1 d .
H1A H 0.3582 0.6101 -0.0629 0.075 Uiso 1 1 calc R
O5 O 0.3400(3) 0.5727(6) 0.0764(5) 0.074(3) Uani 1 1 d .
N1 N 0.3698(4) 0.4784(6) -0.0541(5) 0.061(3) Uani 1 1 d .
Sm2 Sm 0.19939(2) 0.31258(4) 0.03881(3) 0.0476(2) Uani 1 1 d .
C2 C 0.3714(6) 0.5788(9) -0.1571(7) 0.079(4) Uani 1 1 d .
H2A H 0.3611 0.6367 -0.1733 0.095 Uiso 1 1 calc R
H2B H 0.4075 0.5781 -0.1469 0.095 Uiso 1 1 calc R
O2 O 0.2405(3) 0.4538(5) 0.0652(4) 0.0558(19) Uani 1 1 d .
N2 N 0.2743(4) 0.5394(6) -0.0477(5) 0.058(2) Uani 1 1 d .
C3 C 0.3546(7) 0.5142(11) -0.2096(8) 0.103(6) Uani 1 1 d .
H3A H 0.3690 0.4577 -0.1960 0.124 Uiso 1 1 calc R
H3B H 0.3664 0.5313 -0.2502 0.124 Uiso 1 1 calc R
O3 O 0.2626(3) 0.3288(5) -0.0307(4) 0.0478(17) Uani 1 1 d D
C4 C 0.2975(7) 0.5062(10) -0.2235(8) 0.092(5) Uani 1 1 d .
H4A H 0.2829 0.5605 -0.2422 0.110 Uiso 1 1 calc R
H4B H 0.2877 0.4599 -0.2556 0.110 Uiso 1 1 calc R
O4 O 0.3950(3) 0.4230(5) 0.1096(4) 0.063(2) Uani 1 1 d .
C5 C 0.2783(6) 0.4859(8) -0.1584(7) 0.080(4) Uani 1 1 d .
H5A H 0.2421 0.4822 -0.1669 0.095 Uiso 1 1 calc R
H5B H 0.2913 0.4299 -0.1412 0.095 Uiso 1 1 calc R
O1 O 0.3636(3) 0.3013(5) -0.0014(4) 0.0517(18) Uani 1 1 d .
C6 C 0.2942(5) 0.5556(7) -0.1079(6) 0.057(3) Uani 1 1 d .
H6A H 0.2815 0.6119 -0.1264 0.069 Uiso 1 1 calc R
O6 O 0.1668(3) 0.3929(6) -0.0589(5) 0.075(3) Uani 1 1 d .
C7 C 0.2445(5) 0.5947(8) -0.0316(7) 0.067(3) Uani 1 1 d .
H7A H 0.2375 0.6409 -0.0614 0.081 Uiso 1 1 calc R
C8 C 0.2190(5) 0.5991(8) 0.0254(7) 0.066(3) Uani 1 1 d .
O7 O 0.1283(3) 0.3897(6) 0.0587(5) 0.070(2) Uani 1 1 d .
C9 C 0.1939(5) 0.6778(9) 0.0374(9) 0.084(5) Uani 1 1 d .
H9A H 0.1947 0.7252 0.0089 0.101 Uiso 1 1 calc R
C10 C 0.1682(7) 0.6847(10) 0.0909(9) 0.092(5) Uani 1 1 d .
H10A H 0.1516 0.7366 0.0968 0.111 Uiso 1 1 calc R
O9 O 0.1975(3) 0.2800(6) 0.1511(4) 0.067(2) Uani 1 1 d .
C11 C 0.1664(6) 0.6194(10) 0.1341(8) 0.084(4) Uani 1 1 d .
H11A H 0.1477 0.6240 0.1684 0.101 Uiso 1 1 calc R
O8 O 0.2905(3) 0.3072(5) 0.1052(4) 0.0516(18) Uani 1 1 d .
C12 C 0.1939(5) 0.5431(9) 0.1256(7) 0.071(4) Uani 1 1 d .
H12A H 0.1951 0.4988 0.1572 0.086 Uiso 1 1 calc R
C13 C 0.2189(4) 0.5312(8) 0.0733(7) 0.066(3) Uani 1 1 d .
C14 C 0.4144(5) 0.4491(10) -0.0571(6) 0.068(3) Uani 1 1 d .
H14A H 0.4328 0.4806 -0.0837 0.081 Uiso 1 1 calc R
C15 C 0.4383(4) 0.3743(8) -0.0244(5) 0.051(3) Uani 1 1 d .
C16 C 0.4131(4) 0.3025(7) 0.0023(6) 0.053(3) Uani 1 1 d .
C17 C 0.4427(4) 0.2375(8) 0.0343(6) 0.060(3) Uani 1 1 d .
H17A H 0.4273 0.1924 0.0539 0.073 Uiso 1 1 calc R
C18 C 0.4943(5) 0.2355(10) 0.0390(8) 0.078(4) Uani 1 1 d .
H18A H 0.5130 0.1908 0.0618 0.094 Uiso 1 1 calc R
C19 C 0.5168(5) 0.3014(10) 0.0091(7) 0.079(4) Uani 1 1 d .
H19A H 0.5511 0.3003 0.0095 0.095 Uiso 1 1 calc R
C20 C 0.4888(4) 0.3687(9) -0.0212(7) 0.068(3) Uani 1 1 d .
H20A H 0.5049 0.4130 -0.0407 0.082 Uiso 1 1 calc R
C21 C 0.1346(7) 0.4944(14) -0.1399(11) 0.145(9) Uani 1 1 d .
H21A H 0.1593 0.4676 -0.1621 0.218 Uiso 1 1 calc R
H21B H 0.1411 0.5559 -0.1353 0.218 Uiso 1 1 calc R
H21C H 0.1021 0.4852 -0.1657 0.218 Uiso 1 1 calc R
C22 C 0.1366(6) 0.4539(11) -0.0716(9) 0.090(5) Uani 1 1 d .
C23 C 0.1049(6) 0.4825(11) -0.0309(10) 0.092(5) Uani 1 1 d .
H23A H 0.0836 0.5281 -0.0467 0.110 Uiso 1 1 calc R
C24 C 0.1015(5) 0.4511(10) 0.0306(10) 0.085(5) Uani 1 1 d .
C25 C 0.0614(7) 0.4861(14) 0.0694(11) 0.139(8) Uani 1 1 d .
H25A H 0.0643 0.4568 0.1116 0.208 Uiso 1 1 calc R
H25B H 0.0288 0.4753 0.0441 0.208 Uiso 1 1 calc R
H25C H 0.0659 0.5478 0.0765 0.208 Uiso 1 1 calc R
C26 C 0.2032(6) 0.2399(12) 0.2658(8) 0.102(5) Uani 1 1 d .
H26A H 0.1678 0.2488 0.2557 0.153 Uiso 1 1 calc R
H26B H 0.2173 0.2791 0.3007 0.153 Uiso 1 1 calc R
H26C H 0.2100 0.1806 0.2801 0.153 Uiso 1 1 calc R
C27 C 0.2267(5) 0.2577(8) 0.2028(6) 0.066(3) Uani 1 1 d .
C28 C 0.2766(4) 0.2486(9) 0.2069(6) 0.066(3) Uani 1 1 d .
H28A H 0.2930 0.2231 0.2459 0.079 Uiso 1 1 calc R
C29 C 0.3060(4) 0.2716(8) 0.1618(6) 0.055(3) Uani 1 1 d .
C30 C 0.3618(5) 0.2517(10) 0.1786(7) 0.076(4) Uani 1 1 d .
H30A H 0.3764 0.2552 0.1388 0.113 Uiso 1 1 calc R
H30B H 0.3665 0.1939 0.1969 0.113 Uiso 1 1 calc R
H30C H 0.3775 0.2934 0.2105 0.113 Uiso 1 1 calc R
C31 C 0.3767(6) 0.7096(9) 0.1127(9) 0.097(5) Uani 1 1 d .
H31A H 0.3443 0.7297 0.0923 0.146 Uiso 1 1 calc R
H31B H 0.4017 0.7357 0.0907 0.146 Uiso 1 1 calc R
H31C H 0.3825 0.7257 0.1590 0.146 Uiso 1 1 calc R
C32 C 0.3792(6) 0.6093(10) 0.1065(6) 0.073(4) Uani 1 1 d .
C33 C 0.4233(5) 0.5638(9) 0.1334(7) 0.071(4) Uani 1 1 d .
H33A H 0.4505 0.5972 0.1527 0.085 Uiso 1 1 calc R
C34 C 0.4294(4) 0.4761(9) 0.1336(5) 0.059(3) Uani 1 1 d .
C35 C 0.4773(5) 0.4336(10) 0.1605(8) 0.091(5) Uani 1 1 d .
H35A H 0.4738 0.3713 0.1559 0.136 Uiso 1 1 calc R
H35B H 0.4866 0.4483 0.2067 0.136 Uiso 1 1 calc R
H35C H 0.5027 0.4534 0.1362 0.136 Uiso 1 1 calc R
OW10 O 0.4425(3) 0.3171(5) -0.2008(3) 0.0506(18) Uani 1 1 d .
OW11 O 0.4307(7) 0.1353(7) -0.2215(6) 0.167(7) Uani 1 1 d .
H3 H 0.234(4) 0.354(15) -0.039(13) 0.250 Uiso 1 1 d D

loop_
_atom_site_aniso_label
_atom_site_aniso_U_11
_atom_site_aniso_U_22
_atom_site_aniso_U_33
_atom_site_aniso_U_23
_atom_site_aniso_U_13
_atom_site_aniso_U_12
Sm1 0.0415(3) 0.0457(3) 0.0575(4) 0.0024(2) 0.0050(2) -0.0051(2)
C1 0.071(8) 0.053(7) 0.064(7) 0.005(6) 0.016(6) -0.007(6)
O5 0.060(5) 0.073(6) 0.086(6) -0.006(5) 0.000(5) -0.003(4)
N1 0.069(7) 0.047(5) 0.066(6) -0.001(5) 0.013(5) -0.015(5)
Sm2 0.0378(3) 0.0439(3) 0.0602(4) 0.0030(2) 0.0053(2) -0.0005(2)
C2 0.083(10) 0.075(9) 0.082(10) 0.016(8) 0.021(8) -0.008(7)
O2 0.050(4) 0.043(4) 0.076(5) 0.001(4) 0.013(4) 0.003(3)
N2 0.053(6) 0.041(5) 0.079(7) 0.005(5) 0.010(5) 0.001(5)
C3 0.156(18) 0.084(11) 0.072(10) -0.005(9) 0.025(11) 0.017(11)
O3 0.040(4) 0.045(4) 0.056(4) 0.005(3) -0.001(3) 0.000(3)
C4 0.119(14) 0.079(10) 0.074(10) 0.016(8) 0.011(9) 0.006(9)
O4 0.062(5) 0.065(5) 0.063(5) -0.004(4) 0.009(4) -0.009(4)
C5 0.089(10) 0.049(7) 0.098(11) 0.008(7) 0.010(8) -0.011(7)
O1 0.038(4) 0.046(4) 0.069(5) 0.004(4) 0.004(3) -0.004(3)
C6 0.068(8) 0.046(6) 0.058(7) 0.004(5) 0.010(6) -0.003(5)
O6 0.050(5) 0.078(6) 0.091(6) 0.021(5) -0.006(4) 0.009(5)
C7 0.063(8) 0.051(7) 0.083(9) 0.010(6) -0.005(7) -0.008(6)
C8 0.060(8) 0.049(7) 0.088(9) -0.003(6) 0.008(7) 0.010(6)
O7 0.049(5) 0.063(5) 0.094(6) -0.009(5) 0.000(4) 0.015(4)
C9 0.072(10) 0.051(8) 0.124(14) -0.010(8) 0.004(9) 0.000(7)
C10 0.106(13) 0.058(9) 0.117(14) -0.018(9) 0.029(11) 0.014(8)
O9 0.059(5) 0.087(6) 0.056(5) 0.004(4) 0.011(4) 0.013(5)
C11 0.093(11) 0.076(10) 0.086(10) -0.028(9) 0.020(9) 0.001(8)
O8 0.046(4) 0.051(4) 0.057(5) 0.009(4) 0.006(3) -0.005(3)
C12 0.068(8) 0.057(8) 0.084(9) -0.006(7) -0.005(7) 0.011(7)
C13 0.040(6) 0.058(8) 0.098(10) -0.007(7) 0.006(6) 0.002(6)
C14 0.060(8) 0.087(10) 0.059(7) -0.003(7) 0.020(6) -0.014(7)
C15 0.039(6) 0.061(7) 0.052(6) 0.003(5) 0.008(5) -0.012(5)
C16 0.036(5) 0.059(7) 0.063(7) -0.014(5) 0.001(5) 0.001(5)
C17 0.058(7) 0.050(7) 0.075(8) 0.003(6) 0.014(6) -0.009(6)
C18 0.049(7) 0.081(10) 0.100(11) 0.010(8) 0.000(7) 0.017(7)
C19 0.045(7) 0.104(12) 0.089(10) -0.008(9) 0.016(7) -0.008(7)
C20 0.047(7) 0.073(9) 0.088(9) 0.005(7) 0.021(6) -0.011(6)
C21 0.123(16) 0.145(19) 0.150(18) 0.080(15) -0.032(14) -0.030(14)
C22 0.064(9) 0.080(10) 0.116(13) 0.033(10) -0.020(9) -0.016(8)
C23 0.074(11) 0.072(10) 0.121(15) 0.012(10) -0.009(10) 0.009(8)
C24 0.049(8) 0.071(9) 0.127(14) -0.026(10) -0.005(8) 0.000(7)
C25 0.089(13) 0.144(18) 0.18(2) -0.033(16) 0.026(13) 0.072(13)
C26 0.105(13) 0.123(14) 0.086(11) 0.016(10) 0.041(10) 0.009(11)
C27 0.085(9) 0.059(8) 0.055(7) 0.007(6) 0.019(7) -0.005(7)
C28 0.047(7) 0.089(10) 0.060(7) 0.010(7) 0.002(6) -0.004(6)
C29 0.047(6) 0.052(7) 0.063(7) 0.001(6) 0.001(5) -0.010(5)
C30 0.069(9) 0.084(10) 0.071(8) 0.013(7) 0.004(7) -0.009(7)
C31 0.106(13) 0.066(10) 0.117(13) -0.018(9) 0.013(10) -0.015(9)
C32 0.089(10) 0.073(9) 0.057(8) -0.012(7) 0.016(7) -0.023(8)
C33 0.068(9) 0.080(10) 0.067(8) -0.019(7) 0.020(7) -0.031(7)
C34 0.043(6) 0.085(9) 0.047(6) -0.013(6) 0.004(5) -0.022(6)
C35 0.069(9) 0.112(13) 0.084(10) 0.001(9) -0.012(8) -0.012(9)
OW10 0.055(4) 0.061(5) 0.036(4) -0.010(3) 0.010(3) -0.017(3)
OW11 0.36(2) 0.068(8) 0.084(8) -0.029(6) 0.062(11) 0.008(10)

loop_
_atom_type_symbol
_atom_type_description
_atom_type_scat_dispersion_real
_atom_type_scat_dispersion_imag
_atom_type_scat_source
C C 0.0033 0.0016 'International Tables Vol C Tables 4.2.6.8 and 6.1.1.4'
H H 0.0000 0.0000 'International Tables Vol C Tables 4.2.6.8 and 6.1.1.4'
N N 0.0061 0.0033 'International Tables Vol C Tables 4.2.6.8 and 6.1.1.4'
O O 0.0106 0.0060 'International Tables Vol C Tables 4.2.6.8 and 6.1.1.4'
Sm Sm -0.1638 3.4418 'International Tables Vol C Tables 4.2.6.8 and 6.1.1.4'

loop_
_geom_angle_atom_site_label_1
_geom_angle_atom_site_label_2
_geom_angle_atom_site_label_3
_geom_angle
_geom_angle_site_symmetry_1
_geom_angle_site_symmetry_3
O4 Sm1 O2 124.9(3) . .
O4 Sm1 O3 140.0(3) . .
O2 Sm1 O3 73.7(3) . .
O4 Sm1 O5 70.9(3) . .
O2 Sm1 O5 84.8(3) . .
O3 Sm1 O5 149.0(3) . .
O4 Sm1 O1 76.3(3) . .
O2 Sm1 O1 136.6(2) . .
O3 Sm1 O1 69.1(2) . .
O5 Sm1 O1 137.8(3) . .
O4 Sm1 O8 86.7(3) . .
O2 Sm1 O8 66.2(2) . .
O3 Sm1 O8 68.2(2) . .
O5 Sm1 O8 123.2(3) . .
O1 Sm1 O8 79.6(2) . .
O4 Sm1 N1 87.7(3) . .
O2 Sm1 N1 137.3(3) . .
O3 Sm1 N1 99.6(3) . .
O5 Sm1 N1 81.0(3) . .
O1 Sm1 N1 71.7(3) . .
O8 Sm1 N1 151.3(3) . .
O4 Sm1 N2 135.5(3) . .
O2 Sm1 N2 71.9(3) . .
O3 Sm1 N2 81.6(3) . .
O5 Sm1 N2 70.4(3) . .
O1 Sm1 N2 122.2(3) . .
O8 Sm1 N2 133.5(3) . .
N1 Sm1 N2 65.4(3) . .
O4 Sm1 Sm2 131.0(2) . .
O2 Sm1 Sm2 40.32(18) . .
O3 Sm1 Sm2 39.43(18) . .
O5 Sm1 Sm2 125.1(2) . .
O1 Sm1 Sm2 96.47(16) . .
O8 Sm1 Sm2 44.68(16) . .
N1 Sm1 Sm2 136.7(2) . .
N2 Sm1 Sm2 89.8(2) . .
O4 Sm1 Sm2 105.9(2) . 7
O2 Sm1 Sm2 101.04(18) . 7
O3 Sm1 Sm2 34.85(17) . 7
O5 Sm1 Sm2 174.1(2) . 7
O1 Sm1 Sm2 36.58(16) . 7
O8 Sm1 Sm2 60.80(17) . 7
N1 Sm1 Sm2 94.0(2) . 7
N2 Sm1 Sm2 110.5(2) . 7
Sm2 Sm1 Sm2 60.825(17) . 7
C6 C1 N1 109.5(9) . .
C6 C1 C2 110.2(11) . .
N1 C1 C2 115.6(11) . .
C6 C1 H1A 107.1 . .
N1 C1 H1A 107.1 . .
C2 C1 H1A 107.1 . .
C32 O5 Sm1 134.4(9) . .
C14 N1 C1 121.0(10) . .
C14 N1 Sm1 121.9(9) . .
C1 N1 Sm1 115.6(7) . .
O9 Sm2 O7 77.9(3) . .
O9 Sm2 O6 149.1(3) . .
O7 Sm2 O6 71.4(3) . .
O9 Sm2 O3 136.4(3) . .
O7 Sm2 O3 137.1(3) . .
O6 Sm2 O3 70.1(3) . .
O9 Sm2 O3 87.4(3) . 7
O7 Sm2 O3 146.4(3) . 7
O6 Sm2 O3 120.7(3) . 7
O3 Sm2 O3 72.4(3) . 7
O9 Sm2 O2 93.2(3) . .
O7 Sm2 O2 83.0(3) . .
O6 Sm2 O2 79.7(3) . .
O3 Sm2 O2 72.2(2) . .
O3 Sm2 O2 128.4(2) 7 .
O9 Sm2 O1 91.4(3) . 7
O7 Sm2 O1 82.0(3) . 7
O6 Sm2 O1 87.9(3) . 7
O3 Sm2 O1 114.6(3) . 7
O3 Sm2 O1 68.3(2) 7 7
O2 Sm2 O1 162.9(2) . 7
O9 Sm2 O8 70.2(3) . .
O7 Sm2 O8 131.3(3) . .
O6 Sm2 O8 129.6(3) . .
O3 Sm2 O8 66.5(2) . .
O3 Sm2 O8 68.2(2) 7 .
O2 Sm2 O8 63.7(2) . .
O1 Sm2 O8 133.2(2) 7 .
O9 Sm2 Sm1 106.2(2) . .
O7 Sm2 Sm1 121.2(2) . .
O6 Sm2 Sm1 87.1(2) . .
O3 Sm2 Sm1 39.26(17) . .
O3 Sm2 Sm1 91.75(17) 7 .
O2 Sm2 Sm1 38.83(17) . .
O1 Sm2 Sm1 152.96(18) 7 .
O8 Sm2 Sm1 42.65(15) . .
O9 Sm2 Sm2 114.8(2) . 7
O7 Sm2 Sm2 166.0(2) . 7
O6 Sm2 Sm2 96.1(2) . 7
O3 Sm2 Sm2 36.25(17) . 7
O3 Sm2 Sm2 36.19(18) 7 7
O2 Sm2 Sm2 101.30(17) . 7
O1 Sm2 Sm2 91.61(17) 7 7
O8 Sm2 Sm2 61.51(17) . 7
Sm1 Sm2 Sm2 62.575(17) . 7
O9 Sm2 Sm1 98.7(2) . 7
O7 Sm2 Sm1 117.8(2) . 7
O6 Sm2 Sm1 98.7(2) . 7
O3 Sm2 Sm1 86.27(17) . 7
O3 Sm2 Sm1 34.65(17) 7 7
O2 Sm2 Sm1 157.75(17) . 7
O1 Sm2 Sm1 35.89(17) 7 7
O8 Sm2 Sm1 102.86(16) . 7
Sm1 Sm2 Sm1 119.175(17) . 7
Sm2 Sm2 Sm1 56.600(16) 7 7
O9 Sm2 H3 153(5) . .
O7 Sm2 H3 118(3) . .
O6 Sm2 H3 50(2) . .
O3 Sm2 H3 20.1(17) . .
O3 Sm2 H3 88(5) 7 .
O2 Sm2 H3 70(7) . .
O1 Sm2 H3 111(7) 7 .
O8 Sm2 H3 84(4) . .
Sm1 Sm2 H3 48(6) . .
Sm2 Sm2 H3 53(4) 7 .
Sm1 Sm2 H3 92(7) 7 .
C3 C2 C1 111.9(12) . .
C3 C2 H2A 109.2 . .
C1 C2 H2A 109.2 . .
C3 C2 H2B 109.2 . .
C1 C2 H2B 109.2 . .
H2A C2 H2B 107.9 . .
C13 O2 Sm1 128.4(7) . .
C13 O2 Sm2 127.7(7) . .
Sm1 O2 Sm2 100.9(3) . .
C7 N2 C6 117.1(11) . .
C7 N2 Sm1 122.9(9) . .
C6 N2 Sm1 117.5(7) . .
C2 C3 C4 111.8(14) . .
C2 C3 H3A 109.3 . .
C4 C3 H3A 109.3 . .
C2 C3 H3B 109.3 . .
C4 C3 H3B 109.3 . .
H3A C3 H3B 107.9 . .
Sm1 O3 Sm2 101.3(3) . .
Sm1 O3 Sm2 110.5(3) . 7
Sm2 O3 Sm2 107.6(3) . 7
Sm1 O3 H3 108(10) . .
Sm2 O3 H3 57(10) . .
Sm2 O3 H3 140(10) 7 .
C5 C4 C3 109.5(13) . .
C5 C4 H4A 109.8 . .
C3 C4 H4A 109.8 . .
C5 C4 H4B 109.8 . .
C3 C4 H4B 109.8 . .
H4A C4 H4B 108.2 . .
C34 O4 Sm1 138.0(8) . .
C6 C5 C4 110.3(11) . .
C6 C5 H5A 109.6 . .
C4 C5 H5A 109.6 . .
C6 C5 H5B 109.6 . .
C4 C5 H5B 109.6 . .
H5A C5 H5B 108.1 . .
C16 O1 Sm1 120.6(6) . .
C16 O1 Sm2 131.9(6) . 7
Sm1 O1 Sm2 107.5(3) . 7
N2 C6 C1 110.0(10) . .
N2 C6 C5 110.8(10) . .
C1 C6 C5 110.2(11) . .
N2 C6 H6A 108.6 . .
C1 C6 H6A 108.6 . .
C5 C6 H6A 108.6 . .
C22 O6 Sm2 134.8(11) . .
N2 C7 C8 131.0(12) . .
N2 C7 H7A 114.5 . .
C8 C7 H7A 114.5 . .
C9 C8 C13 116.5(13) . .
C9 C8 C7 118.8(13) . .
C13 C8 C7 124.7(11) . .
C24 O7 Sm2 136.2(11) . .
C10 C9 C8 120.9(15) . .
C10 C9 H9A 119.5 . .
C8 C9 H9A 119.6 . .
C11 C10 C9 122.4(14) . .
C11 C10 H10A 118.8 . .
C9 C10 H10A 118.8 . .
C27 O9 Sm2 139.5(8) . .
C10 C11 C12 117.4(15) . .
C10 C11 H11A 121.3 . .
C12 C11 H11A 121.3 . .
C29 O8 Sm1 136.6(7) . .
C29 O8 Sm2 128.4(7) . .
Sm1 O8 Sm2 92.7(2) . .
C13 C12 C11 123.2(14) . .
C13 C12 H12A 118.4 . .
C11 C12 H12A 118.4 . .
O2 C13 C12 119.8(13) . .
O2 C13 C8 120.6(12) . .
C12 C13 C8 119.5(12) . .
N1 C14 C15 127.7(11) . .
N1 C14 H14A 116.1 . .
C15 C14 H14A 116.1 . .
C20 C15 C14 116.8(11) . .
C20 C15 C16 117.9(11) . .
C14 C15 C16 125.3(10) . .
O1 C16 C17 121.4(11) . .
O1 C16 C15 121.5(10) . .
C17 C16 C15 117.0(10) . .
C16 C17 C18 123.5(12) . .
C16 C17 H17A 118.2 . .
C18 C17 H17A 118.2 . .
C19 C18 C17 118.2(13) . .
C19 C18 H18A 120.9 . .
C17 C18 H18A 120.9 . .
C20 C19 C18 119.8(12) . .
C20 C19 H19A 120.1 . .
C18 C19 H19A 120.1 . .
C15 C20 C19 123.4(12) . .
C15 C20 H20A 118.3 . .
C19 C20 H20A 118.3 . .
C22 C21 H21A 109.5 . .
C22 C21 H21B 109.5 . .
H21A C21 H21B 109.5 . .
C22 C21 H21C 109.5 . .
H21A C21 H21C 109.5 . .
H21B C21 H21C 109.5 . .
O6 C22 C23 125.3(16) . .
O6 C22 C21 114.9(19) . .
C23 C22 C21 119.8(17) . .
C24 C23 C22 126.4(15) . .
C24 C23 H23A 116.8 . .
C22 C23 H23A 116.8 . .
O7 C24 C23 123.9(15) . .
O7 C24 C25 115.4(18) . .
C23 C24 C25 120.6(17) . .
C24 C25 H25A 109.5 . .
C24 C25 H25B 109.5 . .
H25A C25 H25B 109.5 . .
C24 C25 H25C 109.5 . .
H25A C25 H25C 109.5 . .
H25B C25 H25C 109.5 . .
C27 C26 H26A 109.5 . .
C27 C26 H26B 109.5 . .
H26A C26 H26B 109.5 . .
C27 C26 H26C 109.5 . .
H26A C26 H26C 109.5 . .
H26B C26 H26C 109.5 . .
O9 C27 C28 124.8(12) . .
O9 C27 C26 116.8(13) . .
C28 C27 C26 118.4(12) . .
C27 C28 C29 128.8(12) . .
C27 C28 H28A 115.6 . .
C29 C28 H28A 115.6 . .
O8 C29 C28 125.0(11) . .
O8 C29 C30 117.0(10) . .
C28 C29 C30 118.0(11) . .
C29 C30 H30A 109.5 . .
C29 C30 H30B 109.5 . .
H30A C30 H30B 109.5 . .
C29 C30 H30C 109.5 . .
H30A C30 H30C 109.5 . .
H30B C30 H30C 109.5 . .
C32 C31 H31A 109.5 . .
C32 C31 H31B 109.5 . .
H31A C31 H31B 109.5 . .
C32 C31 H31C 109.5 . .
H31A C31 H31C 109.5 . .
H31B C31 H31C 109.5 . .
O5 C32 C33 123.9(13) . .
O5 C32 C31 115.8(14) . .
C33 C32 C31 120.3(13) . .
C34 C33 C32 125.8(12) . .
C34 C33 H33A 117.1 . .
C32 C33 H33A 117.1 . .
O4 C34 C33 123.3(12) . .
O4 C34 C35 114.1(12) . .
C33 C34 C35 122.6(12) . .
C34 C35 H35A 109.5 . .
C34 C35 H35B 109.5 . .
H35A C35 H35B 109.5 . .
C34 C35 H35C 109.5 . .
H35A C35 H35C 109.5 . .
H35B C35 H35C 109.5 . .

loop_
_geom_bond_atom_site_label_1
_geom_bond_atom_site_label_2
_geom_bond_distance
_geom_bond_site_symmetry_2
Sm1 O4 2.331(8) .
Sm1 O2 2.375(7) .
Sm1 O3 2.401(7) .
Sm1 O5 2.421(9) .
Sm1 O1 2.432(7) .
Sm1 O8 2.524(7) .
Sm1 N1 2.564(10) .
Sm1 N2 2.587(10) .
Sm1 Sm2 3.7207(8) .
Sm1 Sm2 3.9559(8) 7
C1 C6 1.490(16) .
C1 N1 1.527(15) .
C1 C2 1.549(18) .
C1 H1A 0.9800 .
O5 C32 1.267(15) .
N1 C14 1.302(15) .
Sm2 O9 2.346(8) .
Sm2 O7 2.354(8) .
Sm2 O6 2.380(9) .
Sm2 O3 2.410(8) .
Sm2 O3 2.413(7) 7
Sm2 O2 2.451(7) .
Sm2 O1 2.473(7) 7
Sm2 O8 2.619(7) .
Sm2 Sm2 3.8914(11) 7
Sm2 Sm1 3.9559(8) 7
Sm2 H3 2.1(3) .
C2 C3 1.47(2) .
C2 H2A 0.9700 .
C2 H2B 0.9700 .
O2 C13 1.343(14) .
N2 C7 1.251(15) .
N2 C6 1.438(15) .
C3 C4 1.54(2) .
C3 H3A 0.9700 .
C3 H3B 0.9700 .
O3 Sm2 2.413(7) 7
O3 H3 0.852(10) .
C4 C5 1.53(2) .
C4 H4A 0.9700 .
C4 H4B 0.9700 .
O4 C34 1.273(13) .
C5 C6 1.495(17) .
C5 H5A 0.9700 .
C5 H5B 0.9700 .
O1 C16 1.335(12) .
O1 Sm2 2.473(7) 7
C6 H6A 0.9800 .
O6 C22 1.242(18) .
C7 C8 1.447(19) .
C7 H7A 0.9300 .
C8 C9 1.423(18) .
C8 C13 1.426(19) .
O7 C24 1.265(18) .
C9 C10 1.39(2) .
C9 H9A 0.9300 .
C10 C11 1.34(2) .
C10 H10A 0.9300 .
O9 C27 1.256(14) .
C11 C12 1.413(19) .
C11 H11A 0.9300 .
O8 C29 1.280(13) .
C12 C13 1.363(18) .
C12 H12A 0.9300 .
C14 C15 1.424(17) .
C14 H14A 0.9300 .
C15 C20 1.365(15) .
C15 C16 1.446(15) .
C16 C17 1.373(16) .
C17 C18 1.389(16) .
C17 H17A 0.9300 .
C18 C19 1.373(19) .
C18 H18A 0.9300 .
C19 C20 1.366(19) .
C19 H19A 0.9300 .
C20 H20A 0.9300 .
C21 C22 1.51(2) .
C21 H21A 0.9600 .
C21 H21B 0.9600 .
C21 H21C 0.9600 .
C22 C23 1.36(2) .
C23 C24 1.36(2) .
C23 H23A 0.9300 .
C24 C25 1.54(2) .
C25 H25A 0.9600 .
C25 H25B 0.9600 .
C25 H25C 0.9600 .
C26 C27 1.547(18) .
C26 H26A 0.9600 .
C26 H26B 0.9600 .
C26 H26C 0.9600 .
C27 C28 1.350(17) .
C28 C29 1.358(16) .
C28 H28A 0.9300 .
C29 C30 1.528(16) .
C30 H30A 0.9600 .
C30 H30B 0.9600 .
C30 H30C 0.9600 .
C31 C32 1.541(19) .
C31 H31A 0.9600 .
C31 H31B 0.9600 .
C31 H31C 0.9600 .
C32 C33 1.42(2) .
C33 C34 1.352(18) .
C33 H33A 0.9300 .
C34 C35 1.477(18) .
C35 H35A 0.9600 .
C35 H35B 0.9600 .
C35 H35C 0.9600 .

loop_
_geom_torsion_atom_site_label_1
_geom_torsion_atom_site_label_2
_geom_torsion_atom_site_label_3
_geom_torsion_atom_site_label_4
_geom_torsion
_geom_torsion_site_symmetry_1
_geom_torsion_site_symmetry_4
O4 Sm1 O5 C32 15.8(11) . .
O2 Sm1 O5 C32 145.5(12) . .
O3 Sm1 O5 C32 -168.6(10) . .
O1 Sm1 O5 C32 -25.2(14) . .
O8 Sm1 O5 C32 88.4(12) . .
N1 Sm1 O5 C32 -74.9(12) . .
N2 Sm1 O5 C32 -141.8(12) . .
Sm2 Sm1 O5 C32 143.0(11) . .
Sm2 Sm1 O5 C32 -42(3) 7 .
C6 C1 N1 C14 153.0(11) . .
C2 C1 N1 C14 27.8(16) . .
C6 C1 N1 Sm1 -40.7(11) . .
C2 C1 N1 Sm1 -165.8(8) . .
O4 Sm1 N1 C14 37.1(10) . .
O2 Sm1 N1 C14 -179.8(9) . .
O3 Sm1 N1 C14 -103.4(10) . .
O5 Sm1 N1 C14 108.1(10) . .
O1 Sm1 N1 C14 -39.3(9) . .
O8 Sm1 N1 C14 -41.7(13) . .
N2 Sm1 N1 C14 -179.5(11) . .
Sm2 Sm1 N1 C14 -119.1(9) . .
Sm2 Sm1 N1 C14 -68.7(10) 7 .
O4 Sm1 N1 C1 -129.2(8) . .
O2 Sm1 N1 C1 14.0(10) . .
O3 Sm1 N1 C1 90.3(8) . .
O5 Sm1 N1 C1 -58.2(8) . .
O1 Sm1 N1 C1 154.5(8) . .
O8 Sm1 N1 C1 152.0(7) . .
N2 Sm1 N1 C1 14.3(7) . .
Sm2 Sm1 N1 C1 74.7(8) . .
Sm2 Sm1 N1 C1 125.0(7) 7 .
O4 Sm1 Sm2 O9 23.9(3) . .
O2 Sm1 Sm2 O9 -74.5(4) . .
O3 Sm1 Sm2 O9 146.8(3) . .
O5 Sm1 Sm2 O9 -70.6(4) . .
O1 Sm1 Sm2 O9 101.4(3) . .
O8 Sm1 Sm2 O9 33.3(3) . .
N1 Sm1 Sm2 O9 171.6(4) . .
N2 Sm1 Sm2 O9 -136.2(3) . .
Sm2 Sm1 Sm2 O9 110.0(2) 7 .
O4 Sm1 Sm2 O7 109.4(4) . .
O2 Sm1 Sm2 O7 10.9(4) . .
O3 Sm1 Sm2 O7 -127.8(4) . .
O5 Sm1 Sm2 O7 14.8(4) . .
O1 Sm1 Sm2 O7 -173.1(3) . .
O8 Sm1 Sm2 O7 118.7(4) . .
N1 Sm1 Sm2 O7 -103.0(4) . .
N2 Sm1 Sm2 O7 -50.8(4) . .
Sm2 Sm1 Sm2 O7 -164.6(3) 7 .
O4 Sm1 Sm2 O6 175.6(4) . .
O2 Sm1 Sm2 O6 77.1(4) . .
O3 Sm1 Sm2 O6 -61.6(4) . .
O5 Sm1 Sm2 O6 81.0(4) . .
O1 Sm1 Sm2 O6 -107.0(3) . .
O8 Sm1 Sm2 O6 -175.1(4) . .
N1 Sm1 Sm2 O6 -36.8(4) . .
N2 Sm1 Sm2 O6 15.4(3) . .
Sm2 Sm1 Sm2 O6 -98.4(2) 7 .
O4 Sm1 Sm2 O3 -122.9(4) . .
O2 Sm1 Sm2 O3 138.7(4) . .
O5 Sm1 Sm2 O3 142.6(4) . .
O1 Sm1 Sm2 O3 -45.4(3) . .
O8 Sm1 Sm2 O3 -113.5(4) . .
N1 Sm1 Sm2 O3 24.8(4) . .
N2 Sm1 Sm2 O3 77.0(4) . .
Sm2 Sm1 Sm2 O3 -36.8(3) 7 .
O4 Sm1 Sm2 O3 -63.8(3) . 7
O2 Sm1 Sm2 O3 -162.3(3) . 7
O3 Sm1 Sm2 O3 59.0(4) . 7
O5 Sm1 Sm2 O3 -158.4(3) . 7
O1 Sm1 Sm2 O3 13.7(3) . 7
O8 Sm1 Sm2 O3 -54.5(3) . 7
N1 Sm1 Sm2 O3 83.8(4) . 7
N2 Sm1 Sm2 O3 136.0(3) . 7
Sm2 Sm1 Sm2 O3 22.25(18) 7 7
O4 Sm1 Sm2 O2 98.5(4) . .
O3 Sm1 Sm2 O2 -138.7(4) . .
O5 Sm1 Sm2 O2 3.9(4) . .
O1 Sm1 Sm2 O2 175.9(3) . .
O8 Sm1 Sm2 O2 107.8(4) . .
N1 Sm1 Sm2 O2 -113.9(5) . .
N2 Sm1 Sm2 O2 -61.7(4) . .
Sm2 Sm1 Sm2 O2 -175.5(3) 7 .
O4 Sm1 Sm2 O1 -104.8(5) . 7
O2 Sm1 Sm2 O1 156.8(5) . 7
O3 Sm1 Sm2 O1 18.1(4) . 7
O5 Sm1 Sm2 O1 160.7(5) . 7
O1 Sm1 Sm2 O1 -27.3(5) . 7
O8 Sm1 Sm2 O1 -95.4(4) . 7
N1 Sm1 Sm2 O1 42.9(5) . 7
N2 Sm1 Sm2 O1 95.1(4) . 7
Sm2 Sm1 Sm2 O1 -18.7(4) 7 7
O4 Sm1 Sm2 O8 -9.4(4) . .
O2 Sm1 Sm2 O8 -107.8(4) . .
O3 Sm1 Sm2 O8 113.5(4) . .
O5 Sm1 Sm2 O8 -103.9(4) . .
O1 Sm1 Sm2 O8 68.1(3) . .
N1 Sm1 Sm2 O8 138.3(4) . .
N2 Sm1 Sm2 O8 -169.5(3) . .
Sm2 Sm1 Sm2 O8 76.7(2) 7 .
O4 Sm1 Sm2 Sm2 -86.1(3) . 7
O2 Sm1 Sm2 Sm2 175.5(3) . 7
O3 Sm1 Sm2 Sm2 36.8(3) . 7
O5 Sm1 Sm2 Sm2 179.4(3) . 7
O1 Sm1 Sm2 Sm2 -8.57(18) . 7
O8 Sm1 Sm2 Sm2 -76.7(2) . 7
N1 Sm1 Sm2 Sm2 61.6(3) . 7
N2 Sm1 Sm2 Sm2 113.8(2) . 7
O4 Sm1 Sm2 Sm1 -86.1(3) . 7
O2 Sm1 Sm2 Sm1 175.5(3) . 7
O3 Sm1 Sm2 Sm1 36.8(3) . 7
O5 Sm1 Sm2 Sm1 179.4(3) . 7
O1 Sm1 Sm2 Sm1 -8.57(18) . 7
O8 Sm1 Sm2 Sm1 -76.7(2) . 7
N1 Sm1 Sm2 Sm1 61.6(3) . 7
N2 Sm1 Sm2 Sm1 113.8(2) . 7
Sm2 Sm1 Sm2 Sm1 0.0 7 7
C6 C1 C2 C3 -55.5(16) . .
N1 C1 C2 C3 69.3(16) . .
O4 Sm1 O2 C13 84.4(10) . .
O3 Sm1 O2 C13 -135.3(10) . .
O5 Sm1 O2 C13 22.0(10) . .
O1 Sm1 O2 C13 -167.0(9) . .
O8 Sm1 O2 C13 151.8(10) . .
N1 Sm1 O2 C13 -48.7(11) . .
N2 Sm1 O2 C13 -49.0(10) . .
Sm2 Sm1 O2 C13 -161.2(11) . .
Sm2 Sm1 O2 C13 -157.2(10) 7 .
O4 Sm1 O2 Sm2 -114.4(3) . .
O3 Sm1 O2 Sm2 25.9(3) . .
O5 Sm1 O2 Sm2 -176.8(3) . .
O1 Sm1 O2 Sm2 -5.9(5) . .
O8 Sm1 O2 Sm2 -47.0(3) . .
N1 Sm1 O2 Sm2 112.5(4) . .
N2 Sm1 O2 Sm2 112.2(3) . .
Sm2 Sm1 O2 Sm2 4.0(3) 7 .
O9 Sm2 O2 C13 -86.6(10) . .
O7 Sm2 O2 C13 -9.2(10) . .
O6 Sm2 O2 C13 63.1(10) . .
O3 Sm2 O2 C13 135.4(10) . .
O3 Sm2 O2 C13 -175.8(10) 7 .
O1 Sm2 O2 C13 18.9(16) 7 .
O8 Sm2 O2 C13 -152.6(11) . .
Sm1 Sm2 O2 C13 161.4(11) . .
Sm2 Sm2 O2 C13 157.3(10) 7 .
Sm1 Sm2 O2 C13 150.9(9) 7 .
O9 Sm2 O2 Sm1 112.0(3) . .
O7 Sm2 O2 Sm1 -170.6(3) . .
O6 Sm2 O2 Sm1 -98.3(3) . .
O3 Sm2 O2 Sm1 -26.0(3) . .
O3 Sm2 O2 Sm1 22.8(4) 7 .
O1 Sm2 O2 Sm1 -142.4(8) 7 .
O8 Sm2 O2 Sm1 46.0(3) . .
Sm2 Sm2 O2 Sm1 -4.1(3) 7 .
Sm1 Sm2 O2 Sm1 -10.5(7) 7 .
O4 Sm1 N2 C7 -89.1(10) . .
O2 Sm1 N2 C7 32.6(9) . .
O3 Sm1 N2 C7 108.1(10) . .
O5 Sm1 N2 C7 -58.3(9) . .
O1 Sm1 N2 C7 166.9(9) . .
O8 Sm1 N2 C7 59.2(11) . .
N1 Sm1 N2 C7 -147.2(10) . .
Sm2 Sm1 N2 C7 69.4(9) . .
Sm2 Sm1 N2 C7 127.9(9) 7 .
O4 Sm1 N2 C6 72.7(9) . .
O2 Sm1 N2 C6 -165.6(8) . .
O3 Sm1 N2 C6 -90.0(8) . .
O5 Sm1 N2 C6 103.6(8) . .
O1 Sm1 N2 C6 -31.3(9) . .
O8 Sm1 N2 C6 -138.9(7) . .
N1 Sm1 N2 C6 14.7(7) . .
Sm2 Sm1 N2 C6 -128.7(8) . .
Sm2 Sm1 N2 C6 -70.2(8) 7 .
C1 C2 C3 C4 53.7(17) . .
O4 Sm1 O3 Sm2 98.9(4) . .
O2 Sm1 O3 Sm2 -26.4(3) . .
O5 Sm1 O3 Sm2 -74.6(6) . .
O1 Sm1 O3 Sm2 130.8(3) . .
O8 Sm1 O3 Sm2 44.0(2) . .
N1 Sm1 O3 Sm2 -163.1(3) . .
N2 Sm1 O3 Sm2 -100.0(3) . .
Sm2 Sm1 O3 Sm2 113.8(4) 7 .
O4 Sm1 O3 Sm2 -14.8(6) . 7
O2 Sm1 O3 Sm2 -140.2(4) . 7
O5 Sm1 O3 Sm2 171.6(5) . 7
O1 Sm1 O3 Sm2 17.0(3) . 7
O8 Sm1 O3 Sm2 -69.8(3) . 7
N1 Sm1 O3 Sm2 83.2(4) . 7
N2 Sm1 O3 Sm2 146.3(4) . 7
Sm2 Sm1 O3 Sm2 -113.8(4) . 7
O9 Sm2 O3 Sm1 -49.7(5) . .
O7 Sm2 O3 Sm1 83.5(4) . .
O6 Sm2 O3 Sm1 110.9(3) . .
O3 Sm2 O3 Sm1 -116.0(4) 7 .
O2 Sm2 O3 Sm1 25.8(3) . .
O1 Sm2 O3 Sm1 -171.1(2) 7 .
O8 Sm2 O3 Sm1 -42.6(2) . .
Sm2 Sm2 O3 Sm1 -116.0(4) 7 .
Sm1 Sm2 O3 Sm1 -148.4(2) 7 .
O9 Sm2 O3 Sm2 66.3(5) . 7
O7 Sm2 O3 Sm2 -160.6(3) . 7
O6 Sm2 O3 Sm2 -133.1(4) . 7
O3 Sm2 O3 Sm2 0.0 7 7
O2 Sm2 O3 Sm2 141.7(3) . 7
O1 Sm2 O3 Sm2 -55.1(3) 7 7
O8 Sm2 O3 Sm2 73.3(3) . 7
Sm1 Sm2 O3 Sm2 116.0(4) . 7
Sm1 Sm2 O3 Sm2 -32.4(2) 7 7
C2 C3 C4 C5 -54.8(17) . .
O2 Sm1 O4 C34 -90.6(11) . .
O3 Sm1 O4 C34 162.0(10) . .
O5 Sm1 O4 C34 -21.5(11) . .
O1 Sm1 O4 C34 131.5(11) . .
O8 Sm1 O4 C34 -148.4(11) . .
N1 Sm1 O4 C34 59.7(11) . .
N2 Sm1 O4 C34 9.2(13) . .
Sm2 Sm1 O4 C34 -141.8(10) . .
Sm2 Sm1 O4 C34 153.2(11) 7 .
C3 C4 C5 C6 57.9(17) . .
O4 Sm1 O1 C16 -35.4(8) . .
O2 Sm1 O1 C16 -162.2(7) . .
O3 Sm1 O1 C16 165.0(9) . .
O5 Sm1 O1 C16 4.2(10) . .
O8 Sm1 O1 C16 -124.5(8) . .
N1 Sm1 O1 C16 56.7(8) . .
N2 Sm1 O1 C16 100.2(8) . .
Sm2 Sm1 O1 C16 -166.0(8) . .
Sm2 Sm1 O1 C16 -178.7(10) 7 .
O4 Sm1 O1 Sm2 143.3(3) . 7
O2 Sm1 O1 Sm2 16.4(5) . 7
O3 Sm1 O1 Sm2 -16.3(3) . 7
O5 Sm1 O1 Sm2 -177.1(3) . 7
O8 Sm1 O1 Sm2 54.2(3) . 7
N1 Sm1 O1 Sm2 -124.6(4) . 7
N2 Sm1 O1 Sm2 -81.2(4) . 7
Sm2 Sm1 O1 Sm2 12.6(3) . 7
C7 N2 C6 C1 121.3(12) . .
Sm1 N2 C6 C1 -41.6(11) . .
C7 N2 C6 C5 -116.7(13) . .
Sm1 N2 C6 C5 80.4(11) . .
N1 C1 C6 N2 52.6(12) . .
C2 C1 C6 N2 -179.2(10) . .
N1 C1 C6 C5 -69.7(13) . .
C2 C1 C6 C5 58.5(13) . .
C4 C5 C6 N2 177.1(11) . .
C4 C5 C6 C1 -61.0(15) . .
O9 Sm2 O6 C22 8.1(16) . .
O7 Sm2 O6 C22 15.1(13) . .
O3 Sm2 O6 C22 -145.5(14) . .
O3 Sm2 O6 C22 160.4(12) 7 .
O2 Sm2 O6 C22 -70.8(13) . .
O1 Sm2 O6 C22 97.3(13) 7 .
O8 Sm2 O6 C22 -113.6(13) . .
Sm1 Sm2 O6 C22 -109.2(13) . .
Sm2 Sm2 O6 C22 -171.3(13) 7 .
Sm1 Sm2 O6 C22 131.7(13) 7 .
C6 N2 C7 C8 -178.5(12) . .
Sm1 N2 C7 C8 -16.6(19) . .
N2 C7 C8 C9 169.0(13) . .
N2 C7 C8 C13 -8(2) . .
O9 Sm2 O7 C24 162.7(13) . .
O6 Sm2 O7 C24 -13.6(12) . .
O3 Sm2 O7 C24 13.6(14) . .
O3 Sm2 O7 C24 -131.4(12) 7 .
O2 Sm2 O7 C24 67.8(12) . .
O1 Sm2 O7 C24 -104.1(13) 7 .
O8 Sm2 O7 C24 113.2(12) . .
Sm1 Sm2 O7 C24 60.9(13) . .
Sm2 Sm2 O7 C24 -40.9(19) 7 .
Sm1 Sm2 O7 C24 -103.8(12) 7 .
C13 C8 C9 C10 -4(2) . .
C7 C8 C9 C10 178.9(14) . .
C8 C9 C10 C11 1(3) . .
O7 Sm2 O9 C27 -155.1(14) . .
O6 Sm2 O9 C27 -148.3(12) . .
O3 Sm2 O9 C27 -5.6(15) . .
O3 Sm2 O9 C27 55.3(13) 7 .
O2 Sm2 O9 C27 -73.0(13) . .
O1 Sm2 O9 C27 123.5(13) 7 .
O8 Sm2 O9 C27 -12.5(13) . .
Sm1 Sm2 O9 C27 -35.8(13) . .
Sm2 Sm2 O9 C27 31.0(14) 7 .
Sm1 Sm2 O9 C27 88.1(13) 7 .
C9 C10 C11 C12 3(3) . .
O4 Sm1 O8 C29 10.4(11) . .
O2 Sm1 O8 C29 -120.2(11) . .
O3 Sm1 O8 C29 158.7(11) . .
O5 Sm1 O8 C29 -54.1(11) . .
O1 Sm1 O8 C29 87.1(11) . .
N1 Sm1 O8 C29 89.5(12) . .
N2 Sm1 O8 C29 -147.9(10) . .
Sm2 Sm1 O8 C29 -162.5(12) . .
Sm2 Sm1 O8 C29 120.8(11) 7 .
O4 Sm1 O8 Sm2 172.9(3) . .
O2 Sm1 O8 Sm2 42.3(2) . .
O3 Sm1 O8 Sm2 -38.9(2) . .
O5 Sm1 O8 Sm2 108.4(3) . .
O1 Sm1 O8 Sm2 -110.4(3) . .
N1 Sm1 O8 Sm2 -108.0(6) . .
N2 Sm1 O8 Sm2 14.6(5) . .
Sm2 Sm1 O8 Sm2 -76.76(18) 7 .
O9 Sm2 O8 C29 18.8(9) . .
O7 Sm2 O8 C29 71.0(10) . .
O6 Sm2 O8 C29 171.1(9) . .
O3 Sm2 O8 C29 -156.0(10) . .
O3 Sm2 O8 C29 -76.4(9) 7 .
O2 Sm2 O8 C29 123.0(9) . .
O1 Sm2 O8 C29 -53.6(10) 7 .
Sm1 Sm2 O8 C29 164.7(10) . .
Sm2 Sm2 O8 C29 -115.9(9) 7 .
Sm1 Sm2 O8 C29 -75.9(9) 7 .
O9 Sm2 O8 Sm1 -145.9(3) . .
O7 Sm2 O8 Sm1 -93.7(4) . .
O6 Sm2 O8 Sm1 6.4(5) . .
O3 Sm2 O8 Sm1 39.3(2) . .
O3 Sm2 O8 Sm1 118.9(3) 7 .
O2 Sm2 O8 Sm1 -41.7(2) . .
O1 Sm2 O8 Sm1 141.7(3) 7 .
Sm2 Sm2 O8 Sm1 79.38(19) 7 .
Sm1 Sm2 O8 Sm1 119.36(16) 7 .
C10 C11 C12 C13 -5(2) . .
Sm1 O2 C13 C12 -137.8(10) . .
Sm2 O2 C13 C12 65.8(15) . .
Sm1 O2 C13 C8 46.2(16) . .
Sm2 O2 C13 C8 -110.2(11) . .
C11 C12 C13 O2 -173.9(12) . .
C11 C12 C13 C8 2(2) . .
C9 C8 C13 O2 178.2(11) . .
C7 C8 C13 O2 -5(2) . .
C9 C8 C13 C12 2.2(19) . .
C7 C8 C13 C12 179.3(12) . .
C1 N1 C14 C15 -179.9(11) . .
Sm1 N1 C14 C15 14.6(18) . .
N1 C14 C15 C20 -163.9(13) . .
N1 C14 C15 C16 19(2) . .
Sm1 O1 C16 C17 126.4(10) . .
Sm2 O1 C16 C17 -51.9(15) 7 .
Sm1 O1 C16 C15 -50.7(13) . .
Sm2 O1 C16 C15 131.0(9) 7 .
C20 C15 C16 O1 -177.1(11) . .
C14 C15 C16 O1 -0.5(18) . .
C20 C15 C16 C17 5.7(16) . .
C14 C15 C16 C17 -177.7(12) . .
O1 C16 C17 C18 179.4(12) . .
C15 C16 C17 C18 -3.4(18) . .
C16 C17 C18 C19 -1(2) . .
C17 C18 C19 C20 3(2) . .
C14 C15 C20 C19 179.3(13) . .
C16 C15 C20 C19 -4(2) . .
C18 C19 C20 C15 -1(2) . .
Sm2 O6 C22 C23 -14(2) . .
Sm2 O6 C22 C21 169.5(10) . .
O6 C22 C23 C24 1(3) . .
C21 C22 C23 C24 178.1(16) . .
Sm2 O7 C24 C23 10(2) . .
Sm2 O7 C24 C25 -173.1(11) . .
C22 C23 C24 O7 0(3) . .
C22 C23 C24 C25 -176.0(17) . .
Sm2 O9 C27 C28 3(2) . .
Sm2 O9 C27 C26 -177.0(10) . .
O9 C27 C28 C29 10(2) . .
C26 C27 C28 C29 -170.3(14) . .
Sm1 O8 C29 C28 139.5(10) . .
Sm2 O8 C29 C28 -18.0(17) . .
Sm1 O8 C29 C30 -42.2(16) . .
Sm2 O8 C29 C30 160.4(8) . .
C27 C28 C29 O8 0(2) . .
C27 C28 C29 C30 -178.6(14) . .
Sm1 O5 C32 C33 -10(2) . .
Sm1 O5 C32 C31 170.0(10) . .
O5 C32 C33 C34 -3(2) . .
C31 C32 C33 C34 177.2(13) . .
Sm1 O4 C34 C33 19.8(18) . .
Sm1 O4 C34 C35 -158.9(10) . .
C32 C33 C34 O4 -1(2) . .
C32 C33 C34 C35 177.7(13) . .
